data_1510794
loop_
_publ_author_name
'Sankey, O.F.'
'McMillan, P.F.'
'Grumbach, M.P.'

_publ_section_title
;
 Properties of B2 O: an unsymmetrical analog of carbon
;
_journal_name_full 'Physical Review, Serie 3. B - Condensed Matter (18,1978-)'
_journal_page_first 15807
_journal_page_last 15811
_journal_paper_doi 10.1103/PhysRevB.52.15807
_journal_volume 52
_journal_year 1995
_chemical_formula_sum 'B2 O'
_space_group_IT_number 164
_symmetry_space_group_name_Hall '-P 3 2"'
_symmetry_space_group_name_H-M 'P -3 m 1'
_cell_angle_alpha 90
_cell_angle_beta 90
_cell_angle_gamma 120
_cell_formula_units_Z 2
_cell_length_a 2.879
_cell_length_b 2.879
_cell_length_c 7.052
_cell_volume 50.620
_citation_journal_id_ASTM PRBMDO
_cod_data_source_file boron_293.cif
_cod_data_source_block B2O1
_cod_original_cell_volume 50.62048
_cod_original_formula_sum 'B2 O1'
_cod_database_code 1510794

loop_
_symmetry_equiv_pos_as_xyz
x,y,z
-y,x-y,z
-x+y,-x,z
y,x,-z
-x,-x+y,-z
x-y,-y,-z
-x,-y,-z
y,-x+y,-z
x-y,x,-z
-y,-x,z
x,x-y,z
-x+y,y,z

loop_
_atom_site_label
_atom_site_type_symbol
_atom_site_fract_x
_atom_site_fract_y
_atom_site_fract_z
_atom_site_occupancy
_atom_site_U_iso_or_equiv
B2 B+1 0 0 0.38 1 0.0
B1 B+1 0.6667 0.3333 0.023 1 0.0
O1 O-2 0.6667 0.3333 0.306 1 0.0
